data_7043564
loop_
_publ_author_name
'Petuker, Anette'
'Gerschel, Philipp'
'Piontek, Stefan'
'Ritterskamp, Nadine'
'Wittkamp, Florian'
'Iffland, Linda'
'Miller, Reece Graham'
'van Gastel, Maurice'
'Apfel, Ulf-Peter'

_publ_section_title
;
 Spectroscopic and Reactivity Differences in Metal Complexes Derived from
 Sulfur Containing Triphos Homologs
;
_journal_name_full 'Dalton Trans.'
_journal_paper_doi 10.1039/C7DT01459G
_journal_year 2017
_chemical_formula_moiety 'C39 H40 N2 Ni P2 S, 2(B F4), C2 H3 N'
_chemical_formula_sum 'C41 H43 B2 F8 N3 Ni P2 S'
_chemical_formula_weight 904.11
_space_group_crystal_system orthorhombic
_space_group_IT_number 29
_space_group_name_Hall 'P 2c -2ac'
_space_group_name_H-M_alt 'P c a 21'
_symmetry_space_group_name_Hall 'P 2c -2ac'
_symmetry_space_group_name_H-M 'P c a 21'
_atom_sites_solution_hydrogens geom
_audit_creation_method SHELXL-2016/6
_audit_update_record
;
2017-06-22 deposited with the CCDC.
2017-07-10 downloaded from the CCDC.
;
_cell_angle_alpha 90
_cell_angle_beta 90
_cell_angle_gamma 90
_cell_formula_units_Z 4
_cell_length_a 25.31933(15)
_cell_length_b 9.23175(6)
_cell_length_c 17.87030(15)
_cell_measurement_reflns_used 14743
_cell_measurement_temperature 106.7(2)
_cell_measurement_theta_max 73.9480
_cell_measurement_theta_min 4.2520
_cell_volume 4177.03(5)
_computing_cell_refinement
;
CrysAlisPro, Agilent Technologies,
Version 1.171.37.34 (release 22-05-2014 CrysAlis171 .NET)
(compiled May 22 2014,16:03:01)
;
_computing_data_collection
;
CrysAlisPro, Agilent Technologies,
Version 1.171.37.34 (release 22-05-2014 CrysAlis171 .NET)
(compiled May 22 2014,16:03:01)
;
_computing_data_reduction
;
CrysAlisPro, Agilent Technologies,
Version 1.171.37.34 (release 22-05-2014 CrysAlis171 .NET)
(compiled May 22 2014,16:03:01)
;
_computing_molecular_graphics
;
Olex2, OlexSys Ltd,
Version 1.2
(compiled Mar  28 2017)  
;
_computing_publication_material
;
publCIF, IUCr,
Version 1.9.20_c
;
_computing_structure_refinement 'SHELXL-2016/6 (Sheldrick, 2016)'
_computing_structure_solution 'SHELXT-2014/5 (Sheldrick, 2014)'
_diffrn_ambient_temperature 106.7(2)
_diffrn_detector_area_resol_mean 10.4372
_diffrn_measured_fraction_theta_full 0.999
_diffrn_measured_fraction_theta_max 0.993
_diffrn_measurement_device_type 'SuperNova, Single source at offset, Atlas'
_diffrn_measurement_method '\w scans'
_diffrn_radiation_type CuK\a
_diffrn_radiation_wavelength 1.54184
_diffrn_reflns_av_R_equivalents 0.0192
_diffrn_reflns_av_unetI/netI 0.0118
_diffrn_reflns_Laue_measured_fraction_full 0.999
_diffrn_reflns_Laue_measured_fraction_max 0.993
_diffrn_reflns_limit_h_max 21
_diffrn_reflns_limit_h_min -20
_diffrn_reflns_limit_k_max 10
_diffrn_reflns_limit_k_min -11
_diffrn_reflns_limit_l_max 31
_diffrn_reflns_limit_l_min -30
_diffrn_reflns_number 19119
_diffrn_reflns_point_group_measured_fraction_full 0.904
_diffrn_reflns_point_group_measured_fraction_max 0.888
_diffrn_reflns_theta_full 66.9682
_diffrn_reflns_theta_max 74.1005
_diffrn_reflns_theta_min 3.4915
_exptl_absorpt_coefficient_mu 2.470
_exptl_absorpt_correction_T_max 1.00000
_exptl_absorpt_correction_T_min 0.84940
_exptl_absorpt_correction_type multi-scan
_exptl_absorpt_process_details
;
CrysAlisPro, Agilent Technologies,
Version 1.171.37.34 (release 22-05-2014 CrysAlis171 .NET)
(compiled May 22 2014,16:03:01)
Empirical absorption correction using spherical harmonics,
 implemented in SCALE3 ABSPACK scaling algorithm.
;
_exptl_crystal_colour colorless
_exptl_crystal_density_diffrn 1.438
_exptl_crystal_description prism
_exptl_crystal_F_000 1864
_exptl_crystal_size_max 0.301
_exptl_crystal_size_mid 0.108
_exptl_crystal_size_min 0.052
_refine_diff_density_max 0.513
_refine_diff_density_min -0.259
_refine_diff_density_rms 0.038
_refine_ls_abs_structure_details
;
 Flack x determined using 3146 quotients [(I+)-(I-)]/[(I+)+(I-)]
 (Parsons, Flack and Wagner, Acta Cryst. B69 (2013) 249-259).
;
_refine_ls_abs_structure_Flack -0.002(4)
_refine_ls_extinction_method none
_refine_ls_goodness_of_fit_ref 1.046
_refine_ls_hydrogen_treatment constr
_refine_ls_matrix_type full
_refine_ls_number_parameters 554
_refine_ls_number_reflns 7554
_refine_ls_number_restraints 1
_refine_ls_restrained_S_all 1.046
_refine_ls_R_factor_all 0.0236
_refine_ls_R_factor_gt 0.0235
_refine_ls_shift/su_max 0.001
_refine_ls_shift/su_mean 0.000
_refine_ls_structure_factor_coef Fsqd
_refine_ls_weighting_details 'w=1/[\s^2^(Fo^2^)+(0.0378P)^2^+1.3471P] where P=(Fo^2^+2Fc^2^)/3'
_refine_ls_weighting_scheme calc
_refine_ls_wR_factor_gt 0.0625
_refine_ls_wR_factor_ref 0.0626
_reflns_Friedel_coverage 0.731
_reflns_Friedel_fraction_full 0.802
_reflns_Friedel_fraction_max 0.777
_reflns_number_gt 7518
_reflns_number_total 7554
_reflns_threshold_expression 'I > 2\s(I)'
_cod_data_source_file c7dt01459g2.cif
_cod_data_source_block 6
_cod_original_cell_volume 4177.04(5)
_cod_database_code 7043564
_shelx_shelxl_version_number 2016/6
_shelx_space_group_comment
;
The symmetry employed for this shelxl refinement is uniquely defined
by the following loop, which should always be used as a source of
symmetry information in preference to the above space-group names.
They are only intended as comments.
;
_publcif_funding_html
;
;

loop_
_space_group_symop_operation_xyz
'x, y, z'
'-x, -y, z+1/2'
'-x+1/2, y, z+1/2'
'x+1/2, -y, z'

loop_
_atom_site_label
_atom_site_type_symbol
_atom_site_fract_x
_atom_site_fract_y
_atom_site_fract_z
_atom_site_U_iso_or_equiv
_atom_site_adp_type
_atom_site_occupancy
_atom_site_site_symmetry_order
_atom_site_calc_flag
_atom_site_refinement_flags_posn
_atom_site_refinement_flags_adp
_atom_site_refinement_flags_occupancy
_atom_site_disorder_assembly
_atom_site_disorder_group
Ni1 Ni 0.58689(2) 0.90180(4) 0.30694(3) 0.02003(10) Uani 1 1 d . . . . .
P2 P 0.51123(2) 0.97796(5) 0.26135(4) 0.01972(12) Uani 1 1 d . . . . .
P3 P 0.62695(2) 1.10201(5) 0.27337(3) 0.01811(12) Uani 1 1 d . . . . .
S4 S 0.55905(2) 1.17545(6) 0.01666(4) 0.02472(12) Uani 1 1 d . . . . .
F5 F 0.41864(6) 0.37362(17) 0.58729(11) 0.0374(4) Uani 1 1 d . . . . .
F6 F 0.33471(6) 0.28556(18) 0.58730(11) 0.0369(4) Uani 1 1 d . . . . .
F7 F 0.39606(6) 0.19230(18) 0.66670(12) 0.0418(4) Uani 1 1 d . . . . .
N8 N 0.55217(7) 0.7380(2) 0.34858(13) 0.0240(4) Uani 1 1 d . . . . .
F9 F 0.36461(8) 0.4216(2) 0.68460(13) 0.0550(5) Uani 1 1 d . . . . .
N10 N 0.65226(7) 0.8398(2) 0.34884(13) 0.0248(4) Uani 1 1 d . . . . .
C11 C 0.61944(10) 1.2491(3) 0.48778(16) 0.0290(5) Uani 1 1 d . . . . .
H11 H 0.614117 1.208157 0.534718 0.035 Uiso 1 1 calc R U . . .
C12 C 0.69708(8) 1.0749(2) 0.25345(15) 0.0219(5) Uani 1 1 d . . . . .
C13 C 0.69213(9) 0.8134(2) 0.37497(15) 0.0247(5) Uani 1 1 d . . . . .
C14 C 0.43142(9) 0.7754(3) 0.28763(16) 0.0268(5) Uani 1 1 d . . . . .
H14 H 0.425699 0.825512 0.332056 0.032 Uiso 1 1 calc R U . . .
C15 C 0.62917(10) 1.3970(3) 0.48094(17) 0.0302(6) Uani 1 1 d . . . . .
H15 H 0.629910 1.455605 0.523263 0.036 Uiso 1 1 calc R U . . .
C16 C 0.52620(9) 1.3361(2) 0.22894(15) 0.0219(5) Uani 1 1 d . . . . .
H16A H 0.531500 1.303023 0.279304 0.033 Uiso 1 1 calc R U . . .
H16B H 0.489175 1.350985 0.220264 0.033 Uiso 1 1 calc R U . . .
H16C H 0.544769 1.425693 0.221629 0.033 Uiso 1 1 calc R U . . .
C17 C 0.61775(9) 1.1636(3) 0.42420(15) 0.0244(5) Uani 1 1 d . . . . .
H17 H 0.611199 1.064868 0.428793 0.029 Uiso 1 1 calc R U . . .
C19 C 0.44798(10) 0.6257(3) 0.15500(18) 0.0315(6) Uani 1 1 d . . . . .
H19 H 0.453512 0.575499 0.110569 0.038 Uiso 1 1 calc R U . . .
C20 C 0.54716(8) 1.2226(2) 0.17416(14) 0.0191(4) Uani 1 1 d . . . . .
C21 C 0.60623(8) 1.1928(2) 0.18783(14) 0.0197(4) Uani 1 1 d . . . . .
H21A H 0.624441 1.285184 0.185807 0.024 Uiso 1 1 calc R U . . .
H21B H 0.619008 1.135606 0.146065 0.024 Uiso 1 1 calc R U . . .
C23 C 0.73534(9) 1.1392(3) 0.29852(18) 0.0316(6) Uani 1 1 d . . . . .
H23 H 0.725529 1.195929 0.339224 0.038 Uiso 1 1 calc R U . . .
C24 C 0.40181(9) 0.6522(3) 0.27109(18) 0.0319(6) Uani 1 1 d . . . . .
H24 H 0.376430 0.619795 0.304804 0.038 Uiso 1 1 calc R U . . .
C25 C 0.45173(10) 1.1731(3) 0.44919(17) 0.0306(6) Uani 1 1 d . . . . .
H25 H 0.460730 1.182109 0.499427 0.037 Uiso 1 1 calc R U . . .
C26 C 0.48397(9) 1.0937(2) 0.40098(16) 0.0257(5) Uani 1 1 d . . . . .
H26 H 0.514274 1.049001 0.419203 0.031 Uiso 1 1 calc R U . . .
C27 C 0.39294(9) 1.2258(3) 0.34715(19) 0.0330(6) Uani 1 1 d . . . . .
H27 H 0.362451 1.269951 0.329223 0.040 Uiso 1 1 calc R U . . .
C28 C 0.40628(10) 1.2386(3) 0.42221(19) 0.0330(6) Uani 1 1 d . . . . .
H28 H 0.384707 1.291083 0.454429 0.040 Uiso 1 1 calc R U . . .
C29 C 0.74332(10) 0.7819(3) 0.40735(18) 0.0345(6) Uani 1 1 d . . . . .
H29A H 0.767682 0.857635 0.394554 0.052 Uiso 1 1 calc R U . . .
H29B H 0.756079 0.691288 0.388171 0.052 Uiso 1 1 calc R U . . .
H29C H 0.740120 0.775896 0.460793 0.052 Uiso 1 1 calc R U . . .
C30 C 0.40987(9) 0.5779(3) 0.20518(18) 0.0321(6) Uani 1 1 d . . . . .
H30 H 0.389852 0.496114 0.194319 0.039 Uiso 1 1 calc R U . . .
C31 C 0.63599(9) 1.3718(3) 0.34677(15) 0.0239(5) Uani 1 1 d . . . . .
H31 H 0.641552 1.413006 0.299941 0.029 Uiso 1 1 calc R U . . .
C32 C 0.62571(8) 1.2231(2) 0.35348(14) 0.0210(5) Uani 1 1 d . . . . .
C33 C 0.73298(13) 1.2770(5) -0.0189(2) 0.0579(10) Uani 1 1 d . . . . .
H33 H 0.768578 1.297453 -0.026175 0.069 Uiso 1 1 calc R U . . .
C34 C 0.63776(10) 1.4566(3) 0.41060(16) 0.0285(5) Uani 1 1 d . . . . .
H34 H 0.644814 1.555079 0.406326 0.034 Uiso 1 1 calc R U . . .
C35 C 0.71188(10) 0.9880(3) 0.19398(17) 0.0324(6) Uani 1 1 d . . . . .
H35 H 0.686283 0.942573 0.164949 0.039 Uiso 1 1 calc R U . . .
C37 C 0.51518(8) 1.0805(2) 0.17487(15) 0.0210(5) Uani 1 1 d . . . . .
H37A H 0.529986 1.017279 0.136916 0.025 Uiso 1 1 calc R U . . .
H37B H 0.479401 1.103314 0.159491 0.025 Uiso 1 1 calc R U . . .
C39 C 0.46977(8) 0.8234(2) 0.23703(15) 0.0230(5) Uani 1 1 d . . . . .
C40 C 0.42475(9) 1.1477(3) 0.29890(18) 0.0293(5) Uani 1 1 d . . . . .
H40 H 0.415652 1.139152 0.248679 0.035 Uiso 1 1 calc R U . . .
C41 C 0.47088(8) 1.0814(2) 0.32601(15) 0.0235(5) Uani 1 1 d . . . . .
C42 C 0.47793(9) 0.7483(2) 0.17090(16) 0.0271(5) Uani 1 1 d . . . . .
H42 H 0.503422 0.779826 0.137150 0.032 Uiso 1 1 calc R U . . .
C43 C 0.62714(10) 1.2162(3) 0.00348(14) 0.0262(5) Uani 1 1 d . . . . .
C45 C 0.54080(9) 1.2898(2) 0.09563(14) 0.0215(5) Uani 1 1 d . . . . .
H45A H 0.561982 1.377227 0.093536 0.026 Uiso 1 1 calc R U . . .
H45B H 0.504184 1.318307 0.089477 0.026 Uiso 1 1 calc R U . . .
C47 C 0.66426(12) 1.1051(3) 0.00689(18) 0.0391(7) Uani 1 1 d . . . . .
H47 H 0.653694 1.010531 0.016744 0.047 Uiso 1 1 calc R U . . .
B48 B 0.37793(11) 0.3196(3) 0.6319(2) 0.0312(7) Uani 1 1 d . . . . .
C51 C 0.76511(10) 0.9687(3) 0.17769(19) 0.0399(7) Uani 1 1 d . . . . .
H51 H 0.775124 0.910937 0.137469 0.048 Uiso 1 1 calc R U . . .
C52 C 0.71712(13) 1.1371(5) -0.0046(2) 0.0532(9) Uani 1 1 d . . . . .
H52 H 0.742107 1.063349 -0.002525 0.064 Uiso 1 1 calc R U . . .
C53 C 0.64331(11) 1.3570(3) -0.01119(17) 0.0350(6) Uani 1 1 d . . . . .
H53 H 0.618506 1.431221 -0.013363 0.042 Uiso 1 1 calc R U . . .
C55 C 0.69608(13) 1.3874(4) -0.0226(2) 0.0480(8) Uani 1 1 d . . . . .
H55 H 0.706810 1.481720 -0.032657 0.058 Uiso 1 1 calc R U . . .
C56 C 0.78854(10) 1.1175(3) 0.2818(2) 0.0405(7) Uani 1 1 d . . . . .
H56 H 0.814356 1.159124 0.311918 0.049 Uiso 1 1 calc R U . . .
C59 C 0.80318(10) 1.0352(4) 0.2212(2) 0.0412(7) Uani 1 1 d . . . . .
H59 H 0.838739 1.024156 0.209489 0.049 Uiso 1 1 calc R U . . .
C3 C 0.53119(9) 0.6444(2) 0.37669(14) 0.0218(5) Uani 1 1 d . . . . .
C1 C 0.50346(10) 0.5246(2) 0.41171(16) 0.0262(5) Uani 1 1 d . . . . .
H1A H 0.470382 0.509225 0.386681 0.039 Uiso 1 1 calc R U . . .
H1B H 0.497097 0.546733 0.463411 0.039 Uiso 1 1 calc R U . . .
H1C H 0.524582 0.438462 0.408178 0.039 Uiso 1 1 calc R U . . .
F1 F 0.83641(9) 0.7715(5) 0.03548(16) 0.1086(13) Uani 1 1 d . . . . .
F3 F 0.88958(16) 0.7837(5) 0.1373(2) 0.0454(9) Uani 0.5 1 d . . P A 1
B4 B 0.88559(14) 0.7959(4) 0.06109(19) 0.0376(7) Uani 1 1 d . . . . .
F2 F 0.88877(16) 0.9361(4) 0.0977(3) 0.0572(11) Uani 0.5 1 d . . P A 2
F4 F 0.91819(14) 0.6856(5) 0.0301(2) 0.0464(9) Uani 0.5 1 d . . P A 1
F8 F 0.92093(19) 0.8108(9) 0.0028(3) 0.085(2) Uani 0.5 1 d . . P A 2
N1 N 0.77940(12) 0.5359(3) 0.28784(19) 0.0548(8) Uani 1 1 d . . . . .
C2 C 0.76044(17) 0.4715(7) 0.1505(2) 0.0910(19) Uani 1 1 d . . . . .
H2A H 0.778775 0.538002 0.118338 0.137 Uiso 1 1 calc R U . . .
H2B H 0.723188 0.477341 0.140941 0.137 Uiso 1 1 calc R U . . .
H2C H 0.772528 0.374751 0.140810 0.137 Uiso 1 1 calc R U . . .
C4 C 0.77076(12) 0.5085(4) 0.2279(2) 0.0461(8) Uani 1 1 d . . . . .
F10 F 0.9010(2) 0.7035(6) 0.1108(4) 0.0775(18) Uani 0.5 1 d . . P A 2
F11 F 0.8982(6) 0.9149(6) 0.0382(4) 0.214(7) Uani 0.5 1 d . . P A 1

loop_
_atom_site_aniso_label
_atom_site_aniso_U_11
_atom_site_aniso_U_22
_atom_site_aniso_U_33
_atom_site_aniso_U_23
_atom_site_aniso_U_13
_atom_site_aniso_U_12
Ni1 0.01264(16) 0.01609(17) 0.0314(2) 0.00774(16) 0.00127(16) -0.00002(12)
P2 0.0119(2) 0.0174(2) 0.0299(3) 0.0062(2) 0.0017(2) -0.00064(18)
P3 0.0117(2) 0.0170(2) 0.0256(3) 0.0057(2) 0.0008(2) -0.00064(17)
S4 0.0259(3) 0.0233(2) 0.0250(3) -0.0011(2) -0.0034(2) -0.0062(2)
F5 0.0323(8) 0.0248(7) 0.0550(11) 0.0036(7) 0.0005(7) -0.0038(6)
F6 0.0288(7) 0.0374(8) 0.0444(10) -0.0005(7) -0.0079(7) -0.0025(6)
F7 0.0263(7) 0.0368(8) 0.0622(12) 0.0161(8) -0.0046(8) -0.0014(6)
N8 0.0177(8) 0.0212(9) 0.0332(12) 0.0064(8) -0.0003(8) 0.0018(7)
F9 0.0469(10) 0.0561(11) 0.0620(14) -0.0290(11) -0.0012(9) 0.0058(8)
N10 0.0186(9) 0.0189(9) 0.0368(12) 0.0097(8) 0.0028(8) 0.0009(7)
C11 0.0252(11) 0.0356(13) 0.0263(14) 0.0051(11) -0.0024(10) -0.0041(10)
C12 0.0130(9) 0.0229(10) 0.0299(13) 0.0085(9) 0.0009(9) 0.0000(7)
C13 0.0201(11) 0.0187(10) 0.0354(15) 0.0055(9) 0.0037(10) 0.0029(8)
C14 0.0179(10) 0.0242(10) 0.0385(16) 0.0069(10) 0.0001(9) -0.0018(8)
C15 0.0269(12) 0.0324(13) 0.0312(15) -0.0005(11) -0.0071(10) -0.0044(9)
C16 0.0186(10) 0.0191(10) 0.0281(13) 0.0025(9) 0.0017(9) 0.0012(8)
C17 0.0189(10) 0.0230(11) 0.0312(14) 0.0082(10) 0.0000(9) -0.0013(8)
C19 0.0258(12) 0.0217(11) 0.0471(17) 0.0019(11) -0.0048(11) 0.0012(9)
C20 0.0146(9) 0.0176(9) 0.0251(12) 0.0039(9) 0.0005(8) 0.0003(7)
C21 0.0154(10) 0.0195(10) 0.0242(13) 0.0041(9) 0.0017(8) -0.0020(7)
C23 0.0191(11) 0.0361(12) 0.0394(16) 0.0011(12) -0.0010(11) -0.0016(9)
C24 0.0170(10) 0.0264(11) 0.0523(18) 0.0117(12) 0.0016(11) -0.0046(9)
C25 0.0319(13) 0.0225(11) 0.0374(16) 0.0018(10) 0.0079(11) -0.0026(9)
C26 0.0211(11) 0.0200(10) 0.0359(15) 0.0070(10) 0.0038(10) -0.0017(8)
C27 0.0192(10) 0.0261(12) 0.0535(19) 0.0086(12) 0.0076(11) 0.0034(9)
C28 0.0277(12) 0.0198(11) 0.0516(19) 0.0020(11) 0.0139(12) -0.0007(9)
C29 0.0211(11) 0.0351(13) 0.0472(19) 0.0029(12) -0.0031(11) 0.0072(10)
C30 0.0186(11) 0.0190(10) 0.059(2) 0.0068(11) -0.0074(11) -0.0020(8)
C31 0.0182(9) 0.0237(10) 0.0299(13) 0.0089(10) -0.0035(9) -0.0009(8)
C32 0.0138(9) 0.0216(10) 0.0278(13) 0.0043(9) -0.0010(9) 0.0000(8)
C33 0.0314(15) 0.099(3) 0.044(2) -0.018(2) 0.0164(14) -0.0134(17)
C34 0.0260(11) 0.0231(11) 0.0364(15) 0.0042(10) -0.0077(10) -0.0040(9)
C35 0.0174(11) 0.0388(13) 0.0411(16) -0.0022(12) 0.0017(10) 0.0009(9)
C37 0.0150(9) 0.0191(10) 0.0288(13) 0.0052(9) 0.0009(9) -0.0007(7)
C39 0.0118(9) 0.0184(10) 0.0388(14) 0.0071(10) -0.0027(9) -0.0009(7)
C40 0.0183(10) 0.0296(11) 0.0399(16) 0.0092(11) 0.0047(10) -0.0008(9)
C41 0.0161(9) 0.0199(10) 0.0346(15) 0.0064(9) 0.0071(9) -0.0019(8)
C42 0.0181(10) 0.0213(10) 0.0418(16) 0.0067(10) 0.0020(10) 0.0005(8)
C43 0.0259(11) 0.0329(12) 0.0198(13) -0.0062(10) 0.0028(9) -0.0046(9)
C45 0.0195(10) 0.0192(10) 0.0257(13) 0.0026(9) -0.0007(9) -0.0010(8)
C47 0.0400(15) 0.0406(15) 0.0367(18) -0.0150(13) 0.0044(13) 0.0036(11)
B48 0.0252(13) 0.0262(13) 0.0423(19) -0.0054(12) -0.0028(12) 0.0002(11)
C51 0.0231(12) 0.0527(17) 0.0438(18) -0.0019(14) 0.0073(12) 0.0083(11)
C52 0.0353(15) 0.077(2) 0.048(2) -0.0255(18) 0.0083(14) 0.0158(15)
C53 0.0336(14) 0.0405(14) 0.0309(15) 0.0049(12) 0.0020(11) -0.0098(11)
C55 0.0407(16) 0.062(2) 0.0417(19) 0.0016(16) 0.0119(14) -0.0220(15)
C56 0.0168(11) 0.0507(16) 0.054(2) 0.0039(14) -0.0048(11) -0.0036(11)
C59 0.0141(11) 0.0540(17) 0.055(2) 0.0110(15) 0.0051(12) 0.0045(11)
C3 0.0187(10) 0.0186(10) 0.0282(13) 0.0025(9) 0.0006(9) 0.0013(8)
C1 0.0259(11) 0.0220(11) 0.0306(14) 0.0050(10) 0.0067(10) -0.0046(9)
F1 0.0351(11) 0.223(4) 0.0676(18) -0.062(2) -0.0201(11) 0.0198(16)
F3 0.051(2) 0.063(3) 0.0214(18) -0.0108(18) -0.0054(15) 0.015(2)
B4 0.0395(16) 0.0505(19) 0.0227(16) -0.0072(14) -0.0089(13) 0.0145(14)
F2 0.056(2) 0.0389(19) 0.077(3) -0.015(2) -0.008(2) 0.0040(17)
F4 0.0379(18) 0.059(2) 0.042(2) -0.0253(19) 0.0081(16) -0.0016(16)
F8 0.048(2) 0.170(7) 0.036(3) -0.007(3) 0.0124(19) 0.023(3)
N1 0.0539(16) 0.0551(17) 0.055(2) -0.0131(14) -0.0085(14) 0.0114(13)
C2 0.059(3) 0.168(5) 0.046(3) -0.027(3) -0.0111(19) 0.059(3)
C4 0.0309(14) 0.0587(19) 0.049(2) -0.0060(16) -0.0022(14) 0.0159(13)
F10 0.080(3) 0.055(3) 0.098(5) 0.040(3) -0.039(3) -0.016(3)
F11 0.55(2) 0.033(3) 0.058(4) 0.023(3) -0.027(8) 0.020(6)

loop_
_atom_type_symbol
_atom_type_description
_atom_type_scat_dispersion_real
_atom_type_scat_dispersion_imag
_atom_type_scat_source
C C 0.0181 0.0091 'International Tables Vol C Tables 4.2.6.8 and 6.1.1.4'
H H 0.0000 0.0000 'International Tables Vol C Tables 4.2.6.8 and 6.1.1.4'
B B 0.0090 0.0039 'International Tables Vol C Tables 4.2.6.8 and 6.1.1.4'
F F 0.0727 0.0534 'International Tables Vol C Tables 4.2.6.8 and 6.1.1.4'
N N 0.0311 0.0180 'International Tables Vol C Tables 4.2.6.8 and 6.1.1.4'
Ni Ni -3.0029 0.5091 'International Tables Vol C Tables 4.2.6.8 and 6.1.1.4'
P P 0.2955 0.4335 'International Tables Vol C Tables 4.2.6.8 and 6.1.1.4'
S S 0.3331 0.5567 'International Tables Vol C Tables 4.2.6.8 and 6.1.1.4'

loop_
_geom_angle_atom_site_label_1
_geom_angle_atom_site_label_2
_geom_angle_atom_site_label_3
_geom_angle
N8 Ni1 N10 90.51(8)
N8 Ni1 P3 172.72(8)
N10 Ni1 P3 87.64(6)
N8 Ni1 P2 89.80(6)
N10 Ni1 P2 178.29(8)
P3 Ni1 P2 91.84(2)
C41 P2 C37 107.40(11)
C41 P2 C39 103.85(11)
C37 P2 C39 103.70(11)
C41 P2 Ni1 115.04(9)
C37 P2 Ni1 115.75(7)
C39 P2 Ni1 109.86(7)
C32 P3 C21 111.93(10)
C32 P3 C12 104.74(11)
C21 P3 C12 100.35(11)
C32 P3 Ni1 107.16(8)
C21 P3 Ni1 118.99(7)
C12 P3 Ni1 112.78(7)
C43 S4 C45 103.05(11)
C3 N8 Ni1 176.4(2)
C13 N10 Ni1 174.84(19)
C17 C11 C15 119.5(3)
C17 C11 H11 120.2
C15 C11 H11 120.2
C35 C12 C23 120.2(2)
C35 C12 P3 119.48(18)
C23 C12 P3 120.3(2)
N10 C13 C29 178.9(3)
C24 C14 C39 119.6(3)
C24 C14 H14 120.2
C39 C14 H14 120.2
C34 C15 C11 119.7(3)
C34 C15 H15 120.2
C11 C15 H15 120.2
C20 C16 H16A 109.5
C20 C16 H16B 109.5
H16A C16 H16B 109.5
C20 C16 H16C 109.5
H16A C16 H16C 109.5
H16B C16 H16C 109.5
C11 C17 C32 121.0(2)
C11 C17 H17 119.5
C32 C17 H17 119.5
C30 C19 C42 120.3(3)
C30 C19 H19 119.8
C42 C19 H19 119.8
C16 C20 C21 110.95(19)
C16 C20 C37 113.32(19)
C21 C20 C37 110.91(17)
C16 C20 C45 105.69(17)
C21 C20 C45 108.50(18)
C37 C20 C45 107.15(19)
C20 C21 P3 119.68(16)
C20 C21 H21A 107.4
P3 C21 H21A 107.4
C20 C21 H21B 107.4
P3 C21 H21B 107.4
H21A C21 H21B 106.9
C12 C23 C56 119.1(3)
C12 C23 H23 120.4
C56 C23 H23 120.4
C30 C24 C14 120.5(2)
C30 C24 H24 119.8
C14 C24 H24 119.8
C28 C25 C26 120.0(3)
C28 C25 H25 120.0
C26 C25 H25 120.0
C41 C26 C25 120.0(2)
C41 C26 H26 120.0
C25 C26 H26 120.0
C40 C27 C28 120.3(2)
C40 C27 H27 119.8
C28 C27 H27 119.8
C25 C28 C27 120.1(2)
C25 C28 H28 120.0
C27 C28 H28 120.0
C13 C29 H29A 109.5
C13 C29 H29B 109.5
H29A C29 H29B 109.5
C13 C29 H29C 109.5
H29A C29 H29C 109.5
H29B C29 H29C 109.5
C24 C30 C19 119.8(2)
C24 C30 H30 120.1
C19 C30 H30 120.1
C34 C31 C32 119.3(2)
C34 C31 H31 120.4
C32 C31 H31 120.4
C17 C32 C31 119.4(2)
C17 C32 P3 118.37(17)
C31 C32 P3 122.1(2)
C52 C33 C55 120.2(3)
C52 C33 H33 119.9
C55 C33 H33 119.9
C31 C34 C15 121.1(2)
C31 C34 H34 119.4
C15 C34 H34 119.4
C12 C35 C51 119.9(3)
C12 C35 H35 120.1
C51 C35 H35 120.1
C20 C37 P2 118.67(18)
C20 C37 H37A 107.6
P2 C37 H37A 107.6
C20 C37 H37B 107.6
P2 C37 H37B 107.6
H37A C37 H37B 107.1
C42 C39 C14 119.8(2)
C42 C39 P2 120.57(17)
C14 C39 P2 119.5(2)
C27 C40 C41 119.8(3)
C27 C40 H40 120.1
C41 C40 H40 120.1
C26 C41 C40 119.8(2)
C26 C41 P2 121.64(17)
C40 C41 P2 118.6(2)
C39 C42 C19 120.0(2)
C39 C42 H42 120.0
C19 C42 H42 120.0
C53 C43 C47 119.9(3)
C53 C43 S4 120.6(2)
C47 C43 S4 119.5(2)
C20 C45 S4 116.44(15)
C20 C45 H45A 108.2
S4 C45 H45A 108.2
C20 C45 H45B 108.2
S4 C45 H45B 108.2
H45A C45 H45B 107.3
C52 C47 C43 119.2(3)
C52 C47 H47 120.4
C43 C47 H47 120.4
F9 B48 F6 110.8(2)
F9 B48 F5 109.1(2)
F6 B48 F5 109.6(3)
F9 B48 F7 110.5(3)
F6 B48 F7 108.8(2)
F5 B48 F7 108.1(2)
C59 C51 C35 120.1(3)
C59 C51 H51 120.0
C35 C51 H51 120.0
C33 C52 C47 120.6(3)
C33 C52 H52 119.7
C47 C52 H52 119.7
C55 C53 C43 120.2(3)
C55 C53 H53 119.9
C43 C53 H53 119.9
C53 C55 C33 119.8(3)
C53 C55 H55 120.1
C33 C55 H55 120.1
C59 C56 C23 120.6(3)
C59 C56 H56 119.7
C23 C56 H56 119.7
C56 C59 C51 120.1(2)
C56 C59 H59 120.0
C51 C59 H59 120.0
N8 C3 C1 178.9(3)
C3 C1 H1A 109.5
C3 C1 H1B 109.5
H1A C1 H1B 109.5
C3 C1 H1C 109.5
H1A C1 H1C 109.5
H1B C1 H1C 109.5
F11 B4 F1 106.2(7)
F10 B4 F1 113.7(4)
F11 B4 F3 112.9(5)
F1 B4 F3 113.1(4)
F10 B4 F8 112.9(5)
F1 B4 F8 111.1(3)
F11 B4 F4 111.4(7)
F1 B4 F4 106.5(3)
F3 B4 F4 106.6(3)
F10 B4 F2 105.2(4)
F1 B4 F2 110.7(3)
F8 B4 F2 102.4(5)
C4 C2 H2A 109.5
C4 C2 H2B 109.5
H2A C2 H2B 109.5
C4 C2 H2C 109.5
H2A C2 H2C 109.5
H2B C2 H2C 109.5
N1 C4 C2 179.0(4)

loop_
_geom_bond_atom_site_label_1
_geom_bond_atom_site_label_2
_geom_bond_distance
Ni1 N8 1.901(2)
Ni1 N10 1.905(2)
Ni1 P3 2.1921(6)
Ni1 P2 2.1972(6)
P2 C41 1.814(2)
P2 C37 1.815(2)
P2 C39 1.824(2)
P3 C32 1.817(3)
P3 C21 1.821(2)
P3 C12 1.828(2)
S4 C43 1.780(2)
S4 C45 1.822(3)
F5 B48 1.395(4)
F6 B48 1.389(3)
F7 B48 1.407(3)
N8 C3 1.132(3)
F9 B48 1.375(4)
N10 C13 1.139(3)
C11 C17 1.384(4)
C11 C15 1.392(4)
C11 H11 0.9300
C12 C35 1.383(4)
C12 C23 1.393(4)
C13 C29 1.449(3)
C14 C24 1.395(3)
C14 C39 1.399(3)
C14 H14 0.9300
C15 C34 1.389(4)
C15 H15 0.9300
C16 C20 1.529(3)
C16 H16A 0.9600
C16 H16B 0.9600
C16 H16C 0.9600
C17 C32 1.393(4)
C17 H17 0.9300
C19 C30 1.389(4)
C19 C42 1.392(3)
C19 H19 0.9300
C20 C21 1.540(3)
C20 C37 1.542(3)
C20 C45 1.543(3)
C21 H21A 0.9700
C21 H21B 0.9700
C23 C56 1.394(3)
C23 H23 0.9300
C24 C30 1.378(5)
C24 H24 0.9300
C25 C28 1.386(4)
C25 C26 1.395(4)
C25 H25 0.9300
C26 C41 1.385(4)
C26 H26 0.9300
C27 C40 1.383(4)
C27 C28 1.388(5)
C27 H27 0.9300
C28 H28 0.9300
C29 H29A 0.9600
C29 H29B 0.9600
C29 H29C 0.9600
C30 H30 0.9300
C31 C34 1.384(4)
C31 C32 1.403(3)
C31 H31 0.9300
C33 C52 1.377(6)
C33 C55 1.384(6)
C33 H33 0.9300
C34 H34 0.9300
C35 C51 1.390(3)
C35 H35 0.9300
C37 H37A 0.9700
C37 H37B 0.9700
C39 C42 1.386(4)
C40 C41 1.405(3)
C40 H40 0.9300
C42 H42 0.9300
C43 C53 1.388(4)
C43 C47 1.392(4)
C45 H45A 0.9700
C45 H45B 0.9700
C47 C52 1.386(4)
C47 H47 0.9300
C51 C59 1.382(4)
C51 H51 0.9300
C52 H52 0.9300
C53 C55 1.380(4)
C53 H53 0.9300
C55 H55 0.9300
C56 C59 1.373(5)
C56 H56 0.9300
C59 H59 0.9300
C3 C1 1.452(3)
C1 H1A 0.9600
C1 H1B 0.9600
C1 H1C 0.9600
F1 B4 1.346(4)
F3 B4 1.370(5)
B4 F11 1.215(8)
B4 F10 1.292(6)
B4 F8 1.380(6)
B4 F4 1.423(5)
B4 F2 1.452(5)
N1 C4 1.123(5)
C2 C4 1.448(6)
C2 H2A 0.9600
C2 H2B 0.9600
C2 H2C 0.9600

loop_
_geom_torsion_atom_site_label_1
_geom_torsion_atom_site_label_2
_geom_torsion_atom_site_label_3
_geom_torsion_atom_site_label_4
_geom_torsion
C32 P3 C12 C35 -179.2(2)
C21 P3 C12 C35 -63.0(2)
Ni1 P3 C12 C35 64.6(2)
C32 P3 C12 C23 1.9(2)
C21 P3 C12 C23 118.0(2)
Ni1 P3 C12 C23 -114.32(19)
C17 C11 C15 C34 -0.9(4)
C15 C11 C17 C32 0.1(4)
C16 C20 C21 P3 68.4(2)
C37 C20 C21 P3 -58.5(3)
C45 C20 C21 P3 -175.92(15)
C32 P3 C21 C20 -76.63(19)
C12 P3 C21 C20 172.74(17)
Ni1 P3 C21 C20 49.3(2)
C35 C12 C23 C56 1.5(4)
P3 C12 C23 C56 -179.6(2)
C39 C14 C24 C30 -0.4(4)
C28 C25 C26 C41 0.6(3)
C26 C25 C28 C27 -0.3(4)
C40 C27 C28 C25 0.1(4)
C14 C24 C30 C19 0.4(4)
C42 C19 C30 C24 -0.2(4)
C11 C17 C32 C31 0.5(3)
C11 C17 C32 P3 176.24(18)
C34 C31 C32 C17 -0.3(3)
C34 C31 C32 P3 -175.90(17)
C21 P3 C32 C17 152.55(16)
C12 P3 C32 C17 -99.62(18)
Ni1 P3 C32 C17 20.40(18)
C21 P3 C32 C31 -31.8(2)
C12 P3 C32 C31 76.0(2)
Ni1 P3 C32 C31 -163.97(16)
C32 C31 C34 C15 -0.5(4)
C11 C15 C34 C31 1.1(4)
C23 C12 C35 C51 -2.1(4)
P3 C12 C35 C51 179.0(2)
C16 C20 C37 P2 -60.5(2)
C21 C20 C37 P2 65.1(2)
C45 C20 C37 P2 -176.69(15)
C41 P2 C37 C20 69.71(18)
C39 P2 C37 C20 179.26(16)
Ni1 P2 C37 C20 -60.35(18)
C24 C14 C39 C42 0.1(3)
C24 C14 C39 P2 -176.23(18)
C41 P2 C39 C42 156.89(19)
C37 P2 C39 C42 44.7(2)
Ni1 P2 C39 C42 -79.56(19)
C41 P2 C39 C14 -26.8(2)
C37 P2 C39 C14 -138.90(18)
Ni1 P2 C39 C14 96.79(18)
C28 C27 C40 C41 -0.2(4)
C25 C26 C41 C40 -0.7(3)
C25 C26 C41 P2 -179.43(17)
C27 C40 C41 C26 0.5(3)
C27 C40 C41 P2 179.25(18)
C37 P2 C41 C26 -138.76(18)
C39 P2 C41 C26 111.79(19)
Ni1 P2 C41 C26 -8.3(2)
C37 P2 C41 C40 42.5(2)
C39 P2 C41 C40 -66.9(2)
Ni1 P2 C41 C40 172.96(15)
C14 C39 C42 C19 0.1(3)
P2 C39 C42 C19 176.40(18)
C30 C19 C42 C39 0.0(4)
C45 S4 C43 C53 -58.7(2)
C45 S4 C43 C47 122.3(2)
C16 C20 C45 S4 -176.63(14)
C21 C20 C45 S4 64.3(2)
C37 C20 C45 S4 -55.5(2)
C43 S4 C45 C20 -90.25(18)
C53 C43 C47 C52 -0.1(4)
S4 C43 C47 C52 179.0(2)
C12 C35 C51 C59 0.5(5)
C55 C33 C52 C47 -0.4(6)
C43 C47 C52 C33 0.2(5)
C47 C43 C53 C55 0.1(4)
S4 C43 C53 C55 -178.9(3)
C43 C53 C55 C33 -0.4(5)
C52 C33 C55 C53 0.5(6)
C12 C23 C56 C59 0.7(4)
C23 C56 C59 C51 -2.3(5)
C35 C51 C59 C56 1.6(5)
